data_7155023
loop_
_publ_author_name
'Karpov, S. V.'
'Kaukov, Ya S.'
'Grigor'ev, A. A.'
'Nasakin, O. E.'
'Kaukova, O. V.'
'Tafeenko, V. A.'

_publ_section_title
;
 Synthesis of novel polycyano-containing organic ligands via double
 carbanion cleavage of
 1',3'-dioxo-1',3'-dihydrospiro[cyclopropane-1,2'-indene] derivatives.
;
_journal_issue 15
_journal_name_full 'Organic &amp; biomolecular chemistry'
_journal_page_first 3758
_journal_page_last 3764
_journal_paper_doi 10.1039/c6ob00092d
_journal_volume 14
_journal_year 2016
_chemical_formula_moiety 'C18 H13 K N2 O7'
_chemical_formula_sum 'C18 H13 K N2 O7'
_chemical_formula_weight 408.40
_chemical_name_systematic
;
 potassium (Z)-2,4-dicyano-1,5-dimethoxy-3-(2-(methoxycarbonyl)benzoyl)-1,5-dioxopent-3-en-2-ide
;
_space_group_crystal_system orthorhombic
_space_group_IT_number 61
_space_group_name_Hall '-P 2ac 2ab'
_space_group_name_H-M_alt 'P b c a'
_symmetry_space_group_name_Hall '-P 2ac 2ab'
_symmetry_space_group_name_H-M 'P b c a'
_atom_sites_solution_hydrogens mixed
_audit_creation_method SHELXL-2013
_audit_update_record
;
2015-10-21 deposited with the CCDC.
2016-03-08 downloaded from the CCDC.
;
_cell_angle_alpha 90
_cell_angle_beta 90
_cell_angle_gamma 90
_cell_formula_units_Z 8
_cell_length_a 14.498(5)
_cell_length_b 13.886(4)
_cell_length_c 18.696(4)
_cell_measurement_reflns_used 24
_cell_measurement_temperature 295(2)
_cell_measurement_theta_max 18
_cell_measurement_theta_min 13
_cell_volume 3763.9(19)
_computing_structure_refinement 'SHELXL-2013 (Sheldrick, 2013)'
_computing_structure_solution 'SHELXS-97 (Sheldrick, 2008)'
_diffrn_ambient_temperature 295(2)
_diffrn_measured_fraction_theta_full 1.000
_diffrn_measured_fraction_theta_max 1.000
_diffrn_radiation_type MoK\a
_diffrn_radiation_wavelength 0.71073
_diffrn_reflns_av_unetI/netI 0.0549
_diffrn_reflns_Laue_measured_fraction_full 1.000
_diffrn_reflns_Laue_measured_fraction_max 1.000
_diffrn_reflns_point_group_measured_fraction_full 1.000
_diffrn_reflns_point_group_measured_fraction_max 1.000
_diffrn_reflns_theta_full 25.242
_diffrn_reflns_theta_max 26.965
_diffrn_reflns_theta_min 2.179
_exptl_absorpt_coefficient_mu 0.326
_exptl_absorpt_correction_T_max 0.9693
_exptl_absorpt_correction_T_min 0.6614
_exptl_absorpt_correction_type refdelf
_exptl_absorpt_process_details
;
Walker, N. & Stuart, D (1983) Acta. Cryst. A39, 158-166
;
_exptl_crystal_colour yellow
_exptl_crystal_density_diffrn 1.441
_exptl_crystal_description prism
_exptl_crystal_F_000 1680
_exptl_crystal_preparation Luminescent
_exptl_crystal_recrystallization_method 'Re-crystallisation from solvent: ethanol'
_exptl_crystal_size_max .25
_exptl_crystal_size_mid .2
_exptl_crystal_size_min .15
_refine_diff_density_max 0.263
_refine_diff_density_min -0.344
_refine_diff_density_rms 0.056
_refine_ls_extinction_method none
_refine_ls_goodness_of_fit_ref 1.039
_refine_ls_hydrogen_treatment mixed
_refine_ls_matrix_type full
_refine_ls_number_parameters 267
_refine_ls_number_reflns 4085
_refine_ls_number_restraints 2
_refine_ls_restrained_S_all 1.039
_refine_ls_R_factor_all 0.1007
_refine_ls_R_factor_gt 0.0552
_refine_ls_shift/su_max 0.001
_refine_ls_shift/su_mean 0.000
_refine_ls_structure_factor_coef Fsqd
_refine_ls_weighting_details 'w=1/[\s^2^(Fo^2^)+(0.0528P)^2^+0.7826P] where P=(Fo^2^+2Fc^2^)/3'
_refine_ls_weighting_scheme calc
_refine_ls_wR_factor_gt 0.1152
_refine_ls_wR_factor_ref 0.1320
_reflns_Friedel_coverage 0.000
_reflns_number_gt 2507
_reflns_number_total 4085
_reflns_threshold_expression 'I > 2\s(I)'
_cod_data_source_file c6ob00092d2.cif
_cod_data_source_block shelx
_cod_depositor_comments 'Adding full bibliography for 7155021--7155023.cif.'
_cod_original_cell_volume 3764.1(18)
_cod_database_code 7155023
_shelx_space_group_comment
;
The symmetry employed for this shelxl refinement is uniquely defined
by the following loop, which should always be used as a source of
symmetry information in preference to the above space-group names.
They are only intended as comments.
;
_exptl_absorpt_factor_mur 0.031
_shelxl_version_number 2013-4

loop_
_space_group_symop_operation_xyz
'x, y, z'
'-x+1/2, -y, z+1/2'
'x+1/2, -y+1/2, -z'
'-x, y+1/2, -z+1/2'
'-x, -y, -z'
'x-1/2, y, -z-1/2'
'-x-1/2, y-1/2, z'
'x, -y-1/2, z-1/2'

loop_
_atom_site_label
_atom_site_type_symbol
_atom_site_fract_x
_atom_site_fract_y
_atom_site_fract_z
_atom_site_U_iso_or_equiv
_atom_site_adp_type
_atom_site_occupancy
_atom_site_site_symmetry_order
_atom_site_calc_flag
_atom_site_refinement_flags_posn
_atom_site_refinement_flags_adp
K1 K 0.18854(5) 0.59860(5) 0.08436(3) 0.04247(19) Uani 1 1 d . .
O1 O 0.35241(15) 0.59206(15) 0.15492(11) 0.0442(5) Uani 1 1 d . .
O2 O 0.43013(16) 0.67652(14) 0.23731(12) 0.0509(6) Uani 1 1 d . .
O3 O 0.25127(14) 0.41213(14) 0.15740(10) 0.0405(5) Uani 1 1 d . .
O4 O 0.33706(15) 0.22474(15) 0.20499(11) 0.0460(6) Uani 1 1 d . .
O5 O 0.33802(17) 0.18725(15) 0.32174(11) 0.0512(6) Uani 1 1 d . .
O6 O 0.23760(16) 0.26248(15) 0.03741(12) 0.0537(6) Uani 1 1 d . .
O7 O 0.22459(18) 0.41408(16) 0.00024(12) 0.0616(7) Uani 1 1 d D .
N1 N 0.51932(19) 0.5360(2) 0.36387(14) 0.0552(8) Uani 1 1 d . .
N2 N 0.3638(2) 0.3758(2) 0.42749(14) 0.0625(9) Uani 1 1 d . .
C1 C 0.39342(19) 0.5953(2) 0.21150(15) 0.0357(6) Uani 1 1 d . .
C2 C 0.40736(19) 0.5138(2) 0.25912(14) 0.0333(6) Uani 1 1 d . .
C3 C 0.36972(18) 0.42347(19) 0.24370(14) 0.0305(6) Uani 1 1 d . .
C4 C 0.3608(2) 0.3472(2) 0.29158(14) 0.0332(6) Uani 1 1 d . .
C5 C 0.3432(2) 0.2496(2) 0.26660(16) 0.0355(7) Uani 1 1 d . .
C6 C 0.3646(2) 0.3628(2) 0.36670(17) 0.0439(8) Uani 1 1 d . .
C7 C 0.4662(2) 0.5272(2) 0.31865(15) 0.0377(7) Uani 1 1 d . .
C8 C 0.4117(3) 0.7626(2) 0.1962(2) 0.0633(10) Uani 1 1 d . .
H8A H 0.4478 0.7617 0.1532 0.095 Uiso 1 1 calc R U
H8B H 0.4275 0.8183 0.2240 0.095 Uiso 1 1 calc R U
H8C H 0.3474 0.7650 0.1840 0.095 Uiso 1 1 calc R U
C9 C 0.3284(3) 0.0870(2) 0.30362(19) 0.0578(10) Uani 1 1 d . .
H9A H 0.2719 0.0775 0.2778 0.087 Uiso 1 1 calc R U
H9B H 0.3275 0.0492 0.3466 0.087 Uiso 1 1 calc R U
H9C H 0.3795 0.0674 0.2744 0.087 Uiso 1 1 calc R U
C10 C 0.33351(19) 0.4073(2) 0.16820(14) 0.0322(6) Uani 1 1 d . .
C11 C 0.2712(2) 0.3405(2) 0.02800(16) 0.0441(8) Uani 1 1 d . .
C12 C 0.1276(4) 0.3930(4) -0.0142(4) 0.0985(19) Uani 1 1 d . .
C13 C 0.40138(19) 0.3887(2) 0.11045(14) 0.0341(7) Uani 1 1 d . .
C14 C 0.4953(2) 0.3963(3) 0.12196(16) 0.0466(8) Uani 1 1 d . .
H14 H 0.5168 0.4109 0.1676 0.056 Uiso 1 1 calc . U
C15 C 0.5579(3) 0.3829(3) 0.06713(19) 0.0585(10) Uani 1 1 d . .
H15 H 0.6209 0.3891 0.0757 0.070 Uiso 1 1 calc . U
C16 C 0.5265(3) 0.3603(3) 0.0002(2) 0.0638(11) Uani 1 1 d . .
H16 H 0.5681 0.3519 -0.0371 0.077 Uiso 1 1 calc . U
C17 C 0.4336(3) 0.3501(2) -0.01207(16) 0.0555(9) Uani 1 1 d . .
H17 H 0.4131 0.3340 -0.0576 0.067 Uiso 1 1 calc . U
C18 C 0.3703(2) 0.3635(2) 0.04216(15) 0.0377(7) Uani 1 1 d . .
H12 H 0.102(3) 0.455(3) -0.032(2) 0.101(15) Uiso 1 1 d . .
H121 H 0.135(2) 0.346(3) -0.0624(15) 0.123(19) Uiso 1 1 d D .
H122 H 0.099(4) 0.362(4) 0.0213(19) 0.18(3) Uiso 1 1 d D .

loop_
_atom_site_aniso_label
_atom_site_aniso_U_11
_atom_site_aniso_U_22
_atom_site_aniso_U_33
_atom_site_aniso_U_23
_atom_site_aniso_U_13
_atom_site_aniso_U_12
K1 0.0444(4) 0.0435(4) 0.0396(4) 0.0027(3) 0.0010(3) -0.0076(3)
O1 0.0536(13) 0.0389(12) 0.0400(12) 0.0052(10) -0.0100(10) -0.0037(11)
O2 0.0621(15) 0.0320(11) 0.0586(14) -0.0003(10) -0.0163(12) -0.0088(11)
O3 0.0363(11) 0.0447(13) 0.0404(11) 0.0007(10) -0.0074(9) -0.0022(10)
O4 0.0663(15) 0.0398(12) 0.0320(11) -0.0041(10) -0.0081(11) 0.0001(11)
O5 0.0815(17) 0.0343(12) 0.0377(12) 0.0043(10) -0.0070(11) -0.0074(12)
O6 0.0668(16) 0.0344(13) 0.0600(15) 0.0002(11) -0.0179(13) -0.0003(12)
O7 0.0795(18) 0.0433(13) 0.0621(15) 0.0137(12) -0.0376(13) -0.0025(13)
N1 0.0520(18) 0.075(2) 0.0385(15) -0.0030(15) -0.0076(14) -0.0153(16)
N2 0.107(3) 0.0478(18) 0.0323(15) -0.0016(13) 0.0055(16) -0.0111(17)
C1 0.0339(15) 0.0351(16) 0.0381(16) -0.0025(14) 0.0017(13) -0.0003(14)
C2 0.0352(15) 0.0374(16) 0.0275(14) -0.0020(12) -0.0022(12) -0.0011(13)
C3 0.0299(14) 0.0352(16) 0.0264(13) -0.0040(12) -0.0009(11) 0.0037(12)
C4 0.0408(17) 0.0343(16) 0.0244(14) -0.0013(12) -0.0019(12) 0.0027(13)
C5 0.0397(16) 0.0352(15) 0.0316(15) 0.0021(13) -0.0030(13) 0.0024(14)
C6 0.063(2) 0.0321(16) 0.0369(18) 0.0021(14) 0.0005(15) -0.0031(15)
C7 0.0380(17) 0.0438(18) 0.0314(16) -0.0024(14) 0.0036(13) -0.0043(14)
C8 0.069(2) 0.0332(19) 0.088(3) 0.0070(18) -0.012(2) -0.0016(17)
C9 0.079(3) 0.0314(17) 0.063(2) 0.0002(16) -0.0155(19) -0.0044(17)
C10 0.0353(16) 0.0307(15) 0.0305(14) 0.0018(12) -0.0053(12) -0.0031(13)
C11 0.066(2) 0.0336(17) 0.0323(16) 0.0006(13) -0.0100(15) 0.0028(16)
C12 0.091(4) 0.059(3) 0.146(5) 0.020(4) -0.078(4) -0.005(3)
C13 0.0402(16) 0.0346(16) 0.0273(14) -0.0014(12) 0.0001(12) -0.0011(13)
C14 0.0492(19) 0.054(2) 0.0372(17) -0.0092(16) 0.0025(14) -0.0049(17)
C15 0.053(2) 0.067(2) 0.055(2) -0.0122(19) 0.0142(17) -0.0034(19)
C16 0.079(3) 0.065(3) 0.048(2) -0.0109(19) 0.023(2) -0.007(2)
C17 0.084(3) 0.053(2) 0.0297(17) -0.0038(15) 0.0040(18) 0.002(2)
C18 0.054(2) 0.0321(16) 0.0267(15) -0.0003(12) -0.0050(14) -0.0001(14)

loop_
_atom_type_symbol
_atom_type_description
_atom_type_scat_dispersion_real
_atom_type_scat_dispersion_imag
_atom_type_scat_source
C C 0.0033 0.0016 'International Tables Vol C Tables 4.2.6.8 and 6.1.1.4'
H H 0.0000 0.0000 'International Tables Vol C Tables 4.2.6.8 and 6.1.1.4'
K K 0.2009 0.2494 'International Tables Vol C Tables 4.2.6.8 and 6.1.1.4'
N N 0.0061 0.0033 'International Tables Vol C Tables 4.2.6.8 and 6.1.1.4'
O O 0.0106 0.0060 'International Tables Vol C Tables 4.2.6.8 and 6.1.1.4'

loop_
_geom_angle_atom_site_label_1
_geom_angle_atom_site_label_2
_geom_angle_atom_site_label_3
_geom_angle
_geom_angle_site_symmetry_1
_geom_angle_site_symmetry_3
O6 K1 O1 80.63(7) 7_665 .
O6 K1 N1 137.52(9) 7_665 6_556
O1 K1 N1 126.33(8) . 6_556
O6 K1 O4 77.89(7) 7_665 7_665
O1 K1 O4 75.70(7) . 7_665
N1 K1 O4 78.68(8) 6_556 7_665
O6 K1 N2 71.56(8) 7_665 2_564
O1 K1 N2 133.45(8) . 2_564
N1 K1 N2 98.73(9) 6_556 2_564
O4 K1 N2 130.56(8) 7_665 2_564
O6 K1 O7 118.59(7) 7_665 .
O1 K1 O7 94.15(7) . .
N1 K1 O7 93.90(8) 6_556 .
O4 K1 O7 159.47(6) 7_665 .
N2 K1 O7 69.19(7) 2_564 .
O6 K1 O3 138.52(7) 7_665 .
O1 K1 O3 59.76(6) . .
N1 K1 O3 80.93(8) 6_556 .
O4 K1 O3 101.72(6) 7_665 .
N2 K1 O3 126.91(7) 2_564 .
O7 K1 O3 57.97(6) . .
O6 K1 C12 128.51(14) 7_665 .
O1 K1 C12 116.58(9) . .
N1 K1 C12 72.92(14) 6_556 .
O4 K1 C12 150.85(14) 7_665 .
N2 K1 C12 61.79(12) 2_564 .
O7 K1 C12 24.46(11) . .
O3 K1 C12 67.78(10) . .
C1 O1 K1 148.12(19) . .
C1 O2 C8 115.6(2) . .
C10 O3 K1 114.42(18) . .
C5 O4 K1 158.7(2) . 7_655
C5 O5 C9 116.5(2) . .
C11 O6 K1 131.0(2) . 7_655
C11 O7 C12 114.0(3) . .
C11 O7 K1 122.05(18) . .
C12 O7 K1 95.7(3) . .
C7 N1 K1 151.8(2) . 6_656
C6 N2 K1 166.1(3) . 2_565
O1 C1 O2 122.7(3) . .
O1 C1 C2 124.9(3) . .
O2 C1 C2 112.3(2) . .
C3 C2 C7 121.0(3) . .
C3 C2 C1 121.2(2) . .
C7 C2 C1 117.6(3) . .
C4 C3 C2 125.9(2) . .
C4 C3 C10 116.8(2) . .
C2 C3 C10 117.3(2) . .
C3 C4 C6 121.0(3) . .
C3 C4 C5 121.2(2) . .
C6 C4 C5 117.7(3) . .
O4 C5 O5 122.9(3) . .
O4 C5 C4 125.8(3) . .
O5 C5 C4 111.2(2) . .
N2 C6 C4 177.1(4) . .
N1 C7 C2 175.0(3) . .
O3 C10 C13 122.8(2) . .
O3 C10 C3 119.1(2) . .
C13 C10 C3 118.1(2) . .
O6 C11 O7 123.0(3) . .
O6 C11 C18 123.8(3) . .
O7 C11 C18 113.1(3) . .
O7 C12 K1 59.9(2) . .
C14 C13 C18 118.6(3) . .
C14 C13 C10 121.8(3) . .
C18 C13 C10 119.6(3) . .
C13 C14 C15 121.4(3) . .
C16 C15 C14 119.3(3) . .
C15 C16 C17 120.2(3) . .
C16 C17 C18 121.1(3) . .
C17 C18 C13 119.3(3) . .
C17 C18 C11 118.7(3) . .
C13 C18 C11 121.7(3) . .

loop_
_geom_bond_atom_site_label_1
_geom_bond_atom_site_label_2
_geom_bond_distance
_geom_bond_site_symmetry_2
K1 O6 2.664(2) 7_665
K1 O1 2.719(2) .
K1 N1 2.777(3) 6_556
K1 O4 2.880(2) 7_665
K1 N2 3.050(3) 2_564
K1 O7 3.052(3) .
K1 O3 3.065(2) .
K1 C12 3.511(5) .
O1 C1 1.214(3) .
O2 C1 1.337(3) .
O2 C8 1.447(4) .
O3 C10 1.211(3) .
O4 C5 1.206(3) .
O4 K1 2.880(2) 7_655
O5 C5 1.348(3) .
O5 C9 1.439(4) .
O6 C11 1.201(4) .
O6 K1 2.664(2) 7_655
O7 C11 1.330(4) .
O7 C12 1.461(6) .
N1 C7 1.150(4) .
N1 K1 2.777(3) 6_656
N2 C6 1.151(4) .
N2 K1 3.050(3) 2_565
C1 C2 1.454(4) .
C2 C3 1.398(4) .
C2 C7 1.415(4) .
C3 C4 1.393(4) .
C3 C10 1.523(3) .
C4 C6 1.422(4) .
C4 C5 1.457(4) .
C10 C13 1.484(4) .
C11 C18 1.495(5) .
C13 C14 1.382(4) .
C13 C18 1.399(4) .
C14 C15 1.383(4) .
C15 C16 1.369(5) .
C16 C17 1.373(5) .
C17 C18 1.381(4) .
